data_4514991
loop_
_publ_author_name
'Buzharevski, Antonio'
'Paskas, Svetlana'
'Laube, Markus'
'L\"onnecke, Peter'
'Neumann, Wilma'
'Murganic, Blagoje'
'Mijatovic, Sanja'
'Maksimovic-Ivanic, Danijela'
'Pietzsch, Jens'
'Hey-Hawkins, Evamarie'

_publ_section_title
;
 Carboranyl Analogues of Ketoprofen with Cytostatic Activity against Human
 Melanoma and Colon Cancer Cell Lines.
;
_journal_issue 5
_journal_name_full 'ACS omega'
_journal_page_first 8824
_journal_page_last 8833
_journal_paper_doi 10.1021/acsomega.9b00412
_journal_volume 4
_journal_year 2019
_chemical_formula_moiety 'C12 H19 B10 N O'
_chemical_formula_sum 'C12 H19 B10 N O'
_chemical_formula_weight 301.38
_space_group_crystal_system triclinic
_space_group_IT_number 2
_space_group_name_Hall '-P 1'
_space_group_name_H-M_alt 'P -1'
_symmetry_space_group_name_Hall '-P 1'
_symmetry_space_group_name_H-M 'P -1'
_atom_sites_solution_hydrogens difmap
_atom_sites_solution_primary dual
_atom_sites_solution_secondary difmap
_audit_creation_method SHELXL-2018/3
_cell_angle_alpha 100.616(5)
_cell_angle_beta 101.797(5)
_cell_angle_gamma 109.396(5)
_cell_formula_units_Z 2
_cell_length_a 7.4084(4)
_cell_length_b 11.1408(6)
_cell_length_c 11.3339(7)
_cell_measurement_reflns_used 2943
_cell_measurement_temperature 130(2)
_cell_measurement_theta_max 31.2450
_cell_measurement_theta_min 1.9130
_cell_volume 830.90(9)
_computing_cell_refinement 'CrysAlisPro 1.171.39.46 (Rigaku OD, 2018)'
_computing_data_collection 'CrysAlisPro 1.171.39.46 (Rigaku OD, 2018)'
_computing_data_reduction 'CrysAlisPro 1.171.39.46 (Rigaku OD, 2018)'
_computing_molecular_graphics
;
 ORTEP3 for Windows
 L. J. Farrugia, J. Appl. Crystallogr. 1997, 30, 565.
 or
 DIAMOND Version 3.2k
 K. Brandenburg, Crystal Impact GbR, Bonn, Germany
;
_computing_publication_material
;
 WINGX
 L.J. Farrugia,
 J. Appl. Cryst., 2012, 45, 849-854.
;
_computing_structure_refinement 'SHELXL-2018/3 (Sheldrick, 2018)'
_computing_structure_solution SHELXT-2014-5
_diffrn_ambient_temperature 130(2)
_diffrn_detector_area_resol_mean 16.3560
_diffrn_measured_fraction_theta_full 0.999
_diffrn_measured_fraction_theta_max 0.909
_diffrn_measurement_device_type 'Xcalibur, Sapphire3, Gemini'
_diffrn_measurement_method '\w scans'
_diffrn_radiation_type MoK\a
_diffrn_radiation_wavelength 0.71073
_diffrn_reflns_av_R_equivalents 0.0246
_diffrn_reflns_av_unetI/netI 0.0460
_diffrn_reflns_Laue_measured_fraction_full 0.999
_diffrn_reflns_Laue_measured_fraction_max 0.909
_diffrn_reflns_limit_h_max 10
_diffrn_reflns_limit_h_min -10
_diffrn_reflns_limit_k_max 16
_diffrn_reflns_limit_k_min -16
_diffrn_reflns_limit_l_max 16
_diffrn_reflns_limit_l_min -16
_diffrn_reflns_number 11874
_diffrn_reflns_point_group_measured_fraction_full 0.999
_diffrn_reflns_point_group_measured_fraction_max 0.909
_diffrn_reflns_theta_full 30.510
_diffrn_reflns_theta_max 32.489
_diffrn_reflns_theta_min 1.908
_diffrn_source 'fine-focus sealed X-ray tube'
_exptl_absorpt_coefficient_mu 0.065
_exptl_absorpt_correction_T_max 1.00000
_exptl_absorpt_correction_T_min 0.99144
_exptl_absorpt_correction_type multi-scan
_exptl_absorpt_process_details
;
CrysAlisPro 1.171.39.46 (Rigaku Oxford Diffraction, 2018)
Empirical absorption correction using spherical harmonics,
 implemented in SCALE3 ABSPACK scaling algorithm.
;
_exptl_crystal_colour 'clear colourless'
_exptl_crystal_density_diffrn 1.205
_exptl_crystal_description irregular
_exptl_crystal_F_000 312
_exptl_crystal_size_max 0.40
_exptl_crystal_size_mid 0.10
_exptl_crystal_size_min 0.03
_refine_diff_density_max 0.361
_refine_diff_density_min -0.224
_refine_diff_density_rms 0.044
_refine_ls_extinction_method none
_refine_ls_goodness_of_fit_ref 1.026
_refine_ls_hydrogen_treatment refall
_refine_ls_matrix_type full
_refine_ls_number_parameters 293
_refine_ls_number_reflns 5457
_refine_ls_number_restraints 0
_refine_ls_restrained_S_all 1.026
_refine_ls_R_factor_all 0.0816
_refine_ls_R_factor_gt 0.0511
_refine_ls_shift/su_max 0.000
_refine_ls_shift/su_mean 0.000
_refine_ls_structure_factor_coef Fsqd
_refine_ls_weighting_details 'w=1/[\s^2^(Fo^2^)+(0.0615P)^2^+0.1235P] where P=(Fo^2^+2Fc^2^)/3'
_refine_ls_weighting_scheme calc
_refine_ls_wR_factor_gt 0.1190
_refine_ls_wR_factor_ref 0.1359
_reflns_Friedel_coverage 0.000
_reflns_number_gt 3837
_reflns_number_total 5457
_reflns_threshold_expression 'I > 2\s(I)'
_cod_data_source_file ao9b00412_si_002.cif
_cod_data_source_block comp_1_x2905fin
_cod_database_code 4514991
_shelx_shelxl_version_number 2018/3
_shelx_space_group_comment
;
The symmetry employed for this shelxl refinement is uniquely defined
by the following loop, which should always be used as a source of
symmetry information in preference to the above space-group names.
They are only intended as comments.
;

loop_
_space_group_symop_operation_xyz
'x, y, z'
'-x, -y, -z'

loop_
_atom_site_label
_atom_site_type_symbol
_atom_site_fract_x
_atom_site_fract_y
_atom_site_fract_z
_atom_site_U_iso_or_equiv
_atom_site_adp_type
_atom_site_occupancy
_atom_site_site_symmetry_order
_atom_site_calc_flag
O1 O 0.30515(18) 0.54019(10) 0.05227(9) 0.0492(3) Uani 1 1 d
N1 N 0.95665(18) 0.60930(12) 0.76040(11) 0.0356(3) Uani 1 1 d
C1 C 0.17621(18) 0.74339(12) 0.05598(11) 0.0264(3) Uani 1 1 d
C2 C 0.32408(17) 0.73624(11) 0.18286(10) 0.0224(2) Uani 1 1 d
C3 C 0.37441(19) 0.61191(12) 0.15805(12) 0.0279(3) Uani 1 1 d
C4 C 0.50289(16) 0.58042(11) 0.25693(11) 0.0230(2) Uani 1 1 d
C5 C 0.59862(17) 0.65993(11) 0.37948(11) 0.0233(2) Uani 1 1 d
C6 C 0.71536(16) 0.62152(11) 0.46561(11) 0.0225(2) Uani 1 1 d
C7 C 0.73274(18) 0.50067(12) 0.42907(13) 0.0289(3) Uani 1 1 d
C8 C 0.63677(19) 0.42023(13) 0.30665(14) 0.0325(3) Uani 1 1 d
C9 C 0.52514(18) 0.46012(12) 0.22096(12) 0.0283(3) Uani 1 1 d
C10 C 0.82560(17) 0.71850(12) 0.59502(11) 0.0241(2) Uani 1 1 d
C11 C 0.89606(18) 0.65503(12) 0.68762(12) 0.0269(3) Uani 1 1 d
C12 C 1.0053(2) 0.83477(14) 0.59092(13) 0.0328(3) Uani 1 1 d
B1 B 0.0747(2) 0.70515(15) 0.17423(14) 0.0287(3) Uani 1 1 d
B2 B 0.0152(2) 0.81310(15) 0.08908(14) 0.0286(3) Uani 1 1 d
B3 B 0.2277(2) 0.90008(14) 0.04520(13) 0.0271(3) Uani 1 1 d
B4 B 0.4228(2) 0.84759(14) 0.10219(13) 0.0264(3) Uani 1 1 d
B5 B 0.48491(19) 0.89218(13) 0.26898(12) 0.0228(3) Uani 1 1 d
B6 B 0.27150(19) 0.80428(13) 0.31271(12) 0.0233(3) Uani 1 1 d
B7 B 0.0774(2) 0.85710(15) 0.25507(14) 0.0290(3) Uani 1 1 d
B8 B 0.1717(2) 0.97826(14) 0.17575(13) 0.0272(3) Uani 1 1 d
B9 B 0.4244(2) 0.99871(14) 0.18337(14) 0.0269(3) Uani 1 1 d
B10 B 0.3304(2) 0.97322(14) 0.31418(13) 0.0267(3) Uani 1 1 d
H1X H -0.021(2) 0.6049(14) 0.1635(14) 0.034(4) Uiso 1 1 d
H2X H -0.131(2) 0.7768(15) 0.0217(15) 0.037(4) Uiso 1 1 d
H3X H 0.209(2) 0.9145(15) -0.0489(15) 0.040(4) Uiso 1 1 d
H4X H 0.517(2) 0.8219(15) 0.0510(15) 0.041(4) Uiso 1 1 d
H5X H 0.631(2) 0.9054(14) 0.3181(14) 0.030(4) Uiso 1 1 d
H6X H 0.287(2) 0.7601(14) 0.3923(14) 0.032(4) Uiso 1 1 d
H7X H -0.037(2) 0.8574(16) 0.3015(16) 0.046(5) Uiso 1 1 d
H8X H 0.120(2) 1.0604(15) 0.1702(15) 0.040(4) Uiso 1 1 d
H9X H 0.540(2) 1.0945(16) 0.1858(15) 0.042(4) Uiso 1 1 d
H10X H 0.383(2) 1.0509(14) 0.4036(14) 0.035(4) Uiso 1 1 d
H1 H 0.143(2) 0.6710(17) -0.0122(17) 0.046(5) Uiso 1 1 d
H5 H 0.585(2) 0.7450(15) 0.4090(14) 0.034(4) Uiso 1 1 d
H7 H 0.811(2) 0.4711(14) 0.4892(14) 0.034(4) Uiso 1 1 d
H8 H 0.651(2) 0.3366(16) 0.2819(15) 0.042(4) Uiso 1 1 d
H9 H 0.457(2) 0.4074(16) 0.1365(16) 0.040(4) Uiso 1 1 d
H10 H 0.733(2) 0.7586(13) 0.6296(13) 0.026(4) Uiso 1 1 d
H12A H 0.958(3) 0.8835(18) 0.5353(18) 0.057(5) Uiso 1 1 d
H12B H 1.103(3) 0.7991(17) 0.5580(17) 0.049(5) Uiso 1 1 d
H12C H 1.077(2) 0.8973(16) 0.6785(16) 0.042(4) Uiso 1 1 d

loop_
_atom_site_aniso_label
_atom_site_aniso_U_11
_atom_site_aniso_U_22
_atom_site_aniso_U_33
_atom_site_aniso_U_23
_atom_site_aniso_U_13
_atom_site_aniso_U_12
O1 0.0743(8) 0.0397(6) 0.0226(5) -0.0061(4) -0.0124(5) 0.0316(6)
N1 0.0390(6) 0.0405(6) 0.0275(6) 0.0132(5) 0.0043(5) 0.0165(5)
C1 0.0298(6) 0.0278(6) 0.0160(5) 0.0038(5) -0.0022(4) 0.0107(5)
C2 0.0233(5) 0.0236(5) 0.0152(5) 0.0045(4) -0.0007(4) 0.0068(4)
C3 0.0327(6) 0.0237(5) 0.0203(6) 0.0011(4) -0.0014(5) 0.0104(5)
C4 0.0218(5) 0.0226(5) 0.0204(5) 0.0045(4) 0.0016(4) 0.0068(4)
C5 0.0248(5) 0.0211(5) 0.0203(6) 0.0050(4) 0.0019(4) 0.0071(4)
C6 0.0202(5) 0.0225(5) 0.0206(5) 0.0057(4) 0.0021(4) 0.0054(4)
C7 0.0252(6) 0.0286(6) 0.0310(7) 0.0079(5) 0.0008(5) 0.0127(5)
C8 0.0307(6) 0.0279(6) 0.0366(7) 0.0020(5) 0.0032(5) 0.0157(5)
C9 0.0263(6) 0.0259(6) 0.0258(6) -0.0010(5) 0.0015(5) 0.0095(5)
C10 0.0235(5) 0.0268(6) 0.0197(5) 0.0071(4) 0.0027(4) 0.0085(5)
C11 0.0248(6) 0.0296(6) 0.0225(6) 0.0072(5) 0.0030(4) 0.0078(5)
C12 0.0336(7) 0.0293(6) 0.0241(6) 0.0069(5) 0.0035(5) 0.0011(5)
B1 0.0217(6) 0.0315(7) 0.0258(7) 0.0104(6) -0.0007(5) 0.0046(5)
B2 0.0237(6) 0.0340(7) 0.0238(7) 0.0086(6) -0.0005(5) 0.0099(6)
B3 0.0315(7) 0.0313(7) 0.0211(7) 0.0115(5) 0.0052(5) 0.0143(6)
B4 0.0276(7) 0.0312(7) 0.0226(7) 0.0112(5) 0.0071(5) 0.0119(6)
B5 0.0210(6) 0.0215(6) 0.0201(6) 0.0046(5) 0.0002(4) 0.0050(5)
B6 0.0239(6) 0.0264(6) 0.0169(6) 0.0064(5) 0.0027(4) 0.0079(5)
B7 0.0257(7) 0.0393(8) 0.0251(7) 0.0128(6) 0.0066(5) 0.0145(6)
B8 0.0290(7) 0.0309(7) 0.0227(7) 0.0083(5) 0.0030(5) 0.0148(6)
B9 0.0264(6) 0.0252(6) 0.0271(7) 0.0100(5) 0.0036(5) 0.0086(5)
B10 0.0313(7) 0.0272(6) 0.0200(6) 0.0044(5) 0.0016(5) 0.0137(6)

loop_
_atom_type_symbol
_atom_type_description
_atom_type_scat_dispersion_real
_atom_type_scat_dispersion_imag
_atom_type_scat_source
O O 0.0106 0.0060 'International Tables Vol C Tables 4.2.6.8 and 6.1.1.4'
N N 0.0061 0.0033 'International Tables Vol C Tables 4.2.6.8 and 6.1.1.4'
C C 0.0033 0.0016 'International Tables Vol C Tables 4.2.6.8 and 6.1.1.4'
B B 0.0013 0.0007 'International Tables Vol C Tables 4.2.6.8 and 6.1.1.4'
H H 0.0000 0.0000 'International Tables Vol C Tables 4.2.6.8 and 6.1.1.4'

loop_
_geom_angle_atom_site_label_1
_geom_angle_atom_site_label_2
_geom_angle_atom_site_label_3
_geom_angle
C2 C1 B2 112.67(10)
C2 C1 B3 112.52(9)
B2 C1 B3 63.30(9)
C2 C1 B4 61.89(7)
B2 C1 B4 115.79(10)
B3 C1 B4 63.00(8)
C2 C1 B1 62.15(8)
B2 C1 B1 63.06(9)
B3 C1 B1 115.87(11)
B4 C1 B1 115.84(9)
C2 C1 H1 112.1(10)
B2 C1 H1 124.2(10)
B3 C1 H1 123.8(10)
B4 C1 H1 113.8(10)
B1 C1 H1 114.3(10)
C3 C2 C1 111.75(9)
C3 C2 B6 127.49(10)
C1 C2 B6 109.67(9)
C3 C2 B5 126.61(9)
C1 C2 B5 109.79(9)
B6 C2 B5 62.93(8)
C3 C2 B4 113.45(10)
C1 C2 B4 60.78(7)
B6 C2 B4 114.29(9)
B5 C2 B4 62.45(8)
C3 C2 B1 114.89(10)
C1 C2 B1 60.78(8)
B6 C2 B1 62.12(8)
B5 C2 B1 114.01(10)
B4 C2 B1 113.73(9)
O1 C3 C4 120.76(11)
O1 C3 C2 116.43(11)
C4 C3 C2 122.81(10)
C5 C4 C9 119.03(11)
C5 C4 C3 125.25(11)
C9 C4 C3 115.72(10)
C6 C5 C4 121.00(11)
C6 C5 H5 117.4(9)
C4 C5 H5 121.6(9)
C7 C6 C5 119.23(11)
C7 C6 C10 123.21(11)
C5 C6 C10 117.50(10)
C6 C7 C8 120.12(12)
C6 C7 H7 120.2(9)
C8 C7 H7 119.6(9)
C9 C8 C7 120.40(12)
C9 C8 H8 120.2(10)
C7 C8 H8 119.4(10)
C8 C9 C4 120.19(11)
C8 C9 H9 122.5(10)
C4 C9 H9 117.3(10)
C11 C10 C6 112.42(10)
C11 C10 C12 108.54(10)
C6 C10 C12 111.50(10)
C11 C10 H10 106.4(8)
C6 C10 H10 111.0(8)
C12 C10 H10 106.7(8)
N1 C11 C10 177.72(13)
C10 C12 H12A 109.3(11)
C10 C12 H12B 109.3(10)
H12A C12 H12B 110.1(14)
C10 C12 H12C 109.8(9)
H12A C12 H12C 108.9(14)
H12B C12 H12C 109.4(13)
C1 B1 C2 57.07(7)
C1 B1 B7 103.50(10)
C2 B1 B7 104.41(9)
C1 B1 B6 103.46(9)
C2 B1 B6 57.99(7)
B7 B1 B6 60.27(8)
C1 B1 B2 57.71(8)
C2 B1 B2 104.30(10)
B7 B1 B2 60.06(8)
B6 B1 B2 107.85(10)
C1 B1 H1X 119.5(8)
C2 B1 H1X 117.1(8)
B7 B1 H1X 131.4(8)
B6 B1 H1X 123.2(8)
B2 B1 H1X 125.7(8)
C1 B2 B8 104.04(10)
C1 B2 B7 104.13(10)
B8 B2 B7 60.51(8)
C1 B2 B3 58.39(8)
B8 B2 B3 59.88(8)
B7 B2 B3 108.30(10)
C1 B2 B1 59.23(8)
B8 B2 B1 108.18(9)
B7 B2 B1 59.38(8)
B3 B2 B1 108.66(10)
C1 B2 H2X 117.4(8)
B8 B2 H2X 128.7(8)
B7 B2 H2X 128.5(8)
B3 B2 H2X 118.6(8)
B1 B2 H2X 118.3(8)
C1 B3 B8 104.08(10)
C1 B3 B2 58.31(8)
B8 B3 B2 60.03(8)
C1 B3 B9 104.15(9)
B8 B3 B9 60.67(8)
B2 B3 B9 108.54(10)
C1 B3 B4 59.08(8)
B8 B3 B4 108.10(10)
B2 B3 B4 108.43(10)
B9 B3 B4 59.30(8)
C1 B3 H3X 117.1(8)
B8 B3 H3X 129.8(8)
B2 B3 H3X 119.8(8)
B9 B3 H3X 127.7(8)
B4 B3 H3X 117.0(8)
C1 B4 C2 57.32(7)
C1 B4 B9 103.98(10)
C2 B4 B9 104.85(10)
C1 B4 B3 57.91(8)
C2 B4 B3 104.76(10)
B9 B4 B3 60.24(8)
C1 B4 B5 103.65(9)
C2 B4 B5 58.11(7)
B9 B4 B5 60.16(8)
B3 B4 B5 107.83(10)
C1 B4 H4X 117.2(8)
C2 B4 H4X 114.6(9)
B9 B4 H4X 133.7(8)
B3 B4 H4X 126.2(9)
B5 B4 H4X 123.6(9)
C2 B5 B10 105.03(9)
C2 B5 B9 105.16(9)
B10 B5 B9 60.66(8)
C2 B5 B6 58.51(7)
B10 B5 B6 60.14(8)
B9 B5 B6 108.60(10)
C2 B5 B4 59.44(7)
B10 B5 B4 107.95(10)
B9 B5 B4 59.24(8)
B6 B5 B4 108.23(9)
C2 B5 H5X 118.0(8)
B10 B5 H5X 128.9(8)
B9 B5 H5X 125.2(8)
B6 B5 H5X 121.8(8)
B4 B5 H5X 116.7(8)
C2 B6 B7 105.19(9)
C2 B6 B1 59.89(8)
B7 B6 B1 59.39(8)
C2 B6 B10 104.72(9)
B7 B6 B10 60.27(8)
B1 B6 B10 107.96(10)
C2 B6 B5 58.57(7)
B7 B6 B5 107.97(10)
B1 B6 B5 108.63(10)
B10 B6 B5 59.68(8)
C2 B6 H6X 117.1(8)
B7 B6 H6X 126.8(8)
B1 B6 H6X 116.8(7)
B10 B6 H6X 129.5(7)
B5 B6 H6X 120.9(7)
B1 B7 B2 60.55(8)
B1 B7 B6 60.34(8)
B2 B7 B6 108.29(10)
B1 B7 B10 108.48(10)
B2 B7 B10 107.68(10)
B6 B7 B10 59.97(8)
B1 B7 B8 108.50(10)
B2 B7 B8 59.73(8)
B6 B7 B8 107.86(10)
B10 B7 B8 59.75(8)
B1 B7 H7X 119.4(9)
B2 B7 H7X 120.2(9)
B6 B7 H7X 122.1(9)
B10 B7 H7X 123.8(9)
B8 B7 H7X 122.5(9)
B3 B8 B2 60.09(8)
B3 B8 B10 108.06(10)
B2 B8 B10 107.97(10)
B3 B8 B7 107.87(10)
B2 B8 B7 59.76(8)
B10 B8 B7 60.10(8)
B3 B8 B9 59.79(8)
B2 B8 B9 107.89(10)
B10 B8 B9 60.22(8)
B7 B8 B9 108.07(10)
B3 B8 H8X 119.6(8)
B2 B8 H8X 120.7(8)
B10 B8 H8X 123.6(8)
B7 B8 H8X 123.2(8)
B9 B8 H8X 121.5(8)
B4 B9 B5 60.60(8)
B4 B9 B3 60.46(8)
B5 B9 B3 108.36(10)
B4 B9 B8 108.13(10)
B5 B9 B8 107.48(10)
B3 B9 B8 59.54(8)
B4 B9 B10 108.19(10)
B5 B9 B10 59.61(8)
B3 B9 B10 107.37(10)
B8 B9 B10 59.59(8)
B4 B9 H9X 120.5(8)
B5 B9 H9X 121.4(8)
B3 B9 H9X 121.7(8)
B8 B9 H9X 122.7(8)
B10 B9 H9X 122.6(8)
B5 B10 B8 108.06(10)
B5 B10 B6 60.18(8)
B8 B10 B6 108.02(10)
B5 B10 B7 107.97(10)
B8 B10 B7 60.15(8)
B6 B10 B7 59.76(8)
B5 B10 B9 59.73(8)
B8 B10 B9 60.19(8)
B6 B10 B9 107.89(10)
B7 B10 B9 108.10(10)
B5 B10 H10X 121.0(8)
B8 B10 H10X 122.8(8)
B6 B10 H10X 120.6(8)
B7 B10 H10X 121.7(8)
B9 B10 H10X 122.5(8)

loop_
_geom_bond_atom_site_label_1
_geom_bond_atom_site_label_2
_geom_bond_distance
O1 C3 1.2092(15)
N1 C11 1.1389(16)
C1 C2 1.6524(16)
C1 B2 1.691(2)
C1 B3 1.6921(19)
C1 B4 1.7134(19)
C1 B1 1.718(2)
C1 H1 0.933(18)
C2 C3 1.5424(17)
C2 B6 1.7063(18)
C2 B5 1.7074(17)
C2 B4 1.7316(18)
C2 B1 1.7408(19)
C3 C4 1.4886(16)
C4 C5 1.3940(16)
C4 C9 1.4008(17)
C5 C6 1.3923(16)
C5 H5 0.991(15)
C6 C7 1.3901(17)
C6 C10 1.5250(16)
C7 C8 1.3961(19)
C7 H7 0.979(15)
C8 C9 1.3781(18)
C8 H8 0.969(16)
C9 H9 0.956(17)
C10 C11 1.4726(17)
C10 C12 1.5345(17)
C10 H10 1.034(14)
C12 H12A 0.988(19)
C12 H12B 1.031(18)
C12 H12C 1.018(17)
B1 B7 1.762(2)
B1 B6 1.7789(19)
B1 B2 1.783(2)
B1 H1X 1.074(15)
B2 B8 1.774(2)
B2 B7 1.774(2)
B2 B3 1.775(2)
B2 H2X 1.085(15)
B3 B8 1.771(2)
B3 B9 1.776(2)
B3 B4 1.779(2)
B3 H3X 1.096(16)
B4 B9 1.759(2)
B4 B5 1.783(2)
B4 H4X 1.068(16)
B5 B10 1.773(2)
B5 B9 1.7751(19)
B5 B6 1.7818(19)
B5 H5X 1.061(14)
B6 B7 1.778(2)
B6 B10 1.7812(19)
B6 H6X 1.109(15)
B7 B10 1.787(2)
B7 B8 1.788(2)
B7 H7X 1.084(17)
B8 B10 1.780(2)
B8 B9 1.791(2)
B8 H8X 1.111(15)
B9 B10 1.792(2)
B9 H9X 1.116(16)
B10 H10X 1.104(15)
